data_4328108
loop_
_publ_author_name
'Virginie B\'ereau'
'Carine Duhayon'
'Alix Sournia-Saquet'
'Jean-Pascal Sutter'

_publ_contact_author_address
; 
Laboratoire de Chimie de Coordination du CNRS
205 route de Narbonne
31077 Toulouse (france)
;
_publ_contact_author_email sutter@lcc-toulouse.fr
_publ_contact_author_name 'Jean-Pascal Sutter'
_publ_section_title
;
 Tuning of the Emission Efficiency and HOMO-LUMO Band Gap for
 Ester-Functionalized {Al(salophen)(H2O)2}+ Blue Luminophors
;
_journal_name_full 'Inorganic Chemistry'
_journal_page_first 1309
_journal_page_last 1318
_journal_paper_doi 10.1021/ic201208c
_journal_volume 51
_journal_year 2012
_chemical_formula_moiety '(C34 H24 Al N4 O12), 1.5(C2 H6 O), N O3 '
_chemical_formula_sum 'C37 H33 Al N5 O16.5'
_chemical_formula_weight 838.67
_space_group_IT_number 2
_symmetry_cell_setting triclinic
_symmetry_space_group_name_Hall '-P 1'
_symmetry_space_group_name_H-M 'P -1'
_atom_sites_solution_hydrogens geom
_atom_sites_solution_primary direct
_audit_creation_date 10-10-18
_audit_creation_method CRYSTALS_ver_14.09
_cell_angle_alpha 87.450(2)
_cell_angle_beta 84.788(2)
_cell_angle_gamma 62.541(3)
_cell_formula_units_Z 2
_cell_length_a 11.7907(3)
_cell_length_b 12.5569(3)
_cell_length_c 14.0286(4)
_cell_measurement_reflns_used 11973
_cell_measurement_temperature 100
_cell_measurement_theta_max 62
_cell_measurement_theta_min 3
_cell_volume 1835.38(10)
_computing_cell_refinement 'CrysAlis RED, (Oxford Diffraction, 2002)'
_computing_data_collection 'Gemini, (Oxford Diffraction, 2006)'
_computing_data_reduction 'CrysAlis RED, (Oxford Diffraction, 2002)'
_computing_molecular_graphics 'CAMERON (Watkin et al., 1996)'
_computing_publication_material 'CRYSTALS (Betteridge et al., 2003)'
_computing_structure_refinement 'CRYSTALS (Betteridge et al., 2003)'
_computing_structure_solution 'Superflip (Palatinus & Chapuis, 2007)'
_diffrn_ambient_temperature 100
_diffrn_measured_fraction_theta_full 0.997
_diffrn_measured_fraction_theta_max 0.987
_diffrn_measurement_device Area
_diffrn_measurement_device_type 'Oxford Diffraction Gemini'
_diffrn_measurement_method '\f & \w scans'
_diffrn_radiation_monochromator graphite
_diffrn_radiation_type 'Cu K\a'
_diffrn_radiation_wavelength 1.54180
_diffrn_reflns_av_R_equivalents 0.018
_diffrn_reflns_limit_h_max 13
_diffrn_reflns_limit_h_min -13
_diffrn_reflns_limit_k_max 14
_diffrn_reflns_limit_k_min -14
_diffrn_reflns_limit_l_max 15
_diffrn_reflns_limit_l_min -15
_diffrn_reflns_number 20456
_diffrn_reflns_theta_full 59.777
_diffrn_reflns_theta_max 61.626
_diffrn_reflns_theta_min 3.163
_diffrn_standards_number 0
_exptl_absorpt_coefficient_mu 1.248
_exptl_absorpt_correction_T_max 0.78
_exptl_absorpt_correction_T_min 0.70
_exptl_absorpt_correction_type multi-scan
_exptl_absorpt_process_details 'Blessing, acta cryst. (1995), a51, 33-38'
_exptl_crystal_colour yellow
_exptl_crystal_density_diffrn 1.517
_exptl_crystal_description block
_exptl_crystal_F_000 867
_exptl_crystal_size_max 0.300
_exptl_crystal_size_mid 0.200
_exptl_crystal_size_min 0.200
_refine_diff_density_max 0.76
_refine_diff_density_min -1.31
_refine_ls_extinction_method none
_refine_ls_goodness_of_fit_ref 1.2590
_refine_ls_hydrogen_treatment constr
_refine_ls_matrix_type full
_refine_ls_number_parameters 565
_refine_ls_number_reflns 4614
_refine_ls_number_restraints 0
_refine_ls_R_factor_all 0.0555
_refine_ls_R_factor_gt 0.0484
_refine_ls_shift/su_max 0.0021246
_refine_ls_shift/su_mean 0.0000517
_refine_ls_structure_factor_coef F
_refine_ls_weighting_details
;
 Method, part 1, Chebychev polynomial, (Watkin, 1994, Prince, 1982) 
 [weight] = 1.0/[A~0~*T~0~(x)+A~1~*T~1~(x) ... +A~n-1~]*T~n-1~(x)] 
 where A~i~ are the Chebychev coefficients listed below and x= Fcalc/Fmax 
 Method = Robust Weighting (Prince, 1982) 
 W = [weight] * [1-(deltaF/6*sigmaF)^2^]^2^ 
 A~i~ are: 
 6.87 -3.69 3.96 
;
_refine_ls_weighting_scheme calc
_refine_ls_wR_factor_all 0.0434
_refine_ls_wR_factor_gt 0.0417
_refine_ls_wR_factor_ref 0.0413
_reflns_limit_h_max 13
_reflns_limit_h_min -13
_reflns_limit_k_max 14
_reflns_limit_k_min -14
_reflns_limit_l_max 15
_reflns_limit_l_min 0
_reflns_number_gt 4833
_reflns_number_total 5633
_reflns_threshold_expression I>2.0\s(I)
_oxford_refine_ls_r_factor_ref 0.0465
_oxford_reflns_number_all 5601
_oxford_reflns_threshold_expression_ref I>3.0\s(I)
_oxford_structure_analysis_title 'exp_316 in P-1'
_cod_data_source_file ic201208c_si_003.cif
_cod_data_source_block 1
_cod_original_sg_symbol_H-M 'P -1 '
_cod_original_formula_sum 'C37 H33 Al1 N5 O16.50'
_cod_database_code 4328108

loop_
_symmetry_equiv_pos_as_xyz
x,y,z
-x,-y,-z

loop_
_atom_site_label
_atom_site_type_symbol
_atom_site_fract_x
_atom_site_fract_y
_atom_site_fract_z
_atom_site_U_iso_or_equiv
_atom_site_occupancy
_atom_site_adp_type
_atom_site_refinement_flags_posn
Al1 Al 0.85085(6) 0.56570(6) 0.14296(5) 0.0204 1.0000 Uani .
C1 C 0.7782(2) 0.75916(19) 0.27496(17) 0.0230 1.0000 Uani .
C2 C 0.6654(2) 0.7900(2) 0.22948(17) 0.0234 1.0000 Uani .
C3 C 0.5528(2) 0.8909(2) 0.25971(18) 0.0271 1.0000 Uani .
C4 C 0.5520(2) 0.9600(2) 0.33312(19) 0.0314 1.0000 Uani .
C5 C 0.6631(2) 0.9310(2) 0.3781(2) 0.0338 1.0000 Uani .
C6 C 0.7756(2) 0.8311(2) 0.34891(19) 0.0298 1.0000 Uani .
C7 C 0.9942(2) 0.6108(2) 0.28071(17) 0.0235 1.0000 Uani .
C8 C 0.5864(2) 0.7317(2) 0.10186(17) 0.0226 1.0000 Uani .
C9 C 1.1053(2) 0.49864(19) 0.25681(17) 0.0228 1.0000 Uani .
C10 C 1.2104(2) 0.4657(2) 0.31162(18) 0.0263 1.0000 Uani .
C11 C 1.3205(2) 0.3580(2) 0.29605(17) 0.0241 1.0000 Uani .
C12 C 1.3270(2) 0.2817(2) 0.22350(17) 0.0232 1.0000 Uani .
C13 C 1.2258(2) 0.31239(19) 0.16893(17) 0.0223 1.0000 Uani .
C14 C 1.1118(2) 0.4195(2) 0.18549(16) 0.0212 1.0000 Uani .
C15 C 0.5918(2) 0.65305(19) 0.02840(17) 0.0220 1.0000 Uani .
C16 C 0.4860(2) 0.6924(2) -0.02696(17) 0.0232 1.0000 Uani .
C17 C 0.4834(2) 0.6209(2) -0.09809(17) 0.0229 1.0000 Uani .
C18 C 0.5886(2) 0.5072(2) -0.11471(17) 0.0239 1.0000 Uani .
C19 C 0.6933(2) 0.4668(2) -0.06221(17) 0.0229 1.0000 Uani .
C20 C 0.6982(2) 0.5379(2) 0.01024(16) 0.0216 1.0000 Uani .
C21 C 1.4299(2) 0.3168(2) 0.35511(17) 0.0255 1.0000 Uani .
C22 C 0.3756(2) 0.6563(2) -0.15716(17) 0.0237 1.0000 Uani .
C23 C 1.5028(2) 0.3604(2) 0.49152(18) 0.0268 1.0000 Uani .
C24 C 1.4596(2) 0.3566(3) 0.58451(19) 0.0373 1.0000 Uani .
C25 C 1.5447(3) 0.3218(3) 0.6549(2) 0.0392 1.0000 Uani .
C26 C 1.6710(2) 0.2907(2) 0.62779(19) 0.0313 1.0000 Uani .
C27 C 1.7141(2) 0.2974(2) 0.5347(2) 0.0395 1.0000 Uani .
C28 C 1.6281(2) 0.3343(2) 0.46492(19) 0.0334 1.0000 Uani .
C29 C 0.1736(2) 0.8105(2) -0.19404(18) 0.0266 1.0000 Uani .
C30 C 0.0666(2) 0.7987(2) -0.16242(19) 0.0332 1.0000 Uani .
C31 C -0.0385(2) 0.8491(3) -0.2161(2) 0.0396 1.0000 Uani .
C32 C -0.0304(2) 0.9062(2) -0.3001(2) 0.0361 1.0000 Uani .
C33 C 0.0774(2) 0.9184(2) -0.3329(2) 0.0349 1.0000 Uani .
C34 C 0.1806(2) 0.8706(2) -0.27713(19) 0.0324 1.0000 Uani .
N1 N 0.88632(17) 0.65159(16) 0.24211(14) 0.0214 1.0000 Uani .
N2 N 0.67830(17) 0.70961(16) 0.15628(13) 0.0212 1.0000 Uani .
N3 N 1.7633(3) 0.2479(2) 0.7017(2) 0.0461 1.0000 Uani .
N4 N -0.1407(2) 0.9555(3) -0.3594(2) 0.0612 1.0000 Uani .
O1 O 0.79675(14) 0.49176(13) 0.24936(11) 0.0242 1.0000 Uani .
O2 O 0.90174(14) 0.64934(13) 0.04494(11) 0.0247 1.0000 Uani .
O3 O 1.01464(13) 0.44252(13) 0.13395(11) 0.0220 1.0000 Uani .
O4 O 0.79936(14) 0.49459(13) 0.05946(11) 0.0227 1.0000 Uani .
O5 O 1.52458(14) 0.22199(14) 0.34627(13) 0.0309 1.0000 Uani .
O6 O 0.37110(14) 0.59478(14) -0.21967(12) 0.0267 1.0000 Uani .
O7 O 1.41175(15) 0.39803(14) 0.42384(12) 0.0326 1.0000 Uani .
O8 O 0.27734(15) 0.76652(14) -0.13568(13) 0.0324 1.0000 Uani .
O9 O 1.7236(2) 0.2365(2) 0.78439(17) 0.0657 1.0000 Uani .
O10 O 1.8746(2) 0.22493(19) 0.67735(18) 0.0615 1.0000 Uani .
O11 O -0.2415(2) 0.9610(3) -0.3236(2) 0.1085 1.0000 Uani .
O12 O -0.1287(2) 0.9923(3) -0.43855(18) 0.0739 1.0000 Uani .
C35 C 0.9877(3) 0.8768(2) 0.1064(2) 0.0433 1.0000 Uani .
C36 C 0.8555(3) 0.9477(2) 0.0763(2) 0.0437 1.0000 Uani .
O13 O 0.82230(17) 0.87554(15) 0.01924(13) 0.0352 1.0000 Uani .
N5 N -0.0461(5) 0.4337(6) 0.4466(4) 0.0343 0.5000 Uani .
O14 O -0.0609(5) 0.3702(6) 0.3881(4) 0.0419 0.5000 Uani .
O15 O -0.1201(4) 0.5414(3) 0.4445(3) 0.0436 0.5000 Uani .
O16 O 0.0395(3) 0.3913(3) 0.5020(3) 0.0418 0.5000 Uani .
N6 N 0.5000 0.0000 0.0000 0.0640 1.0000 Uani S
O17 O 0.3810(4) 0.0296(4) 0.0706(3) 0.0546 0.5000 Uani .
O18 O 0.5165(7) -0.0439(6) -0.0558(5) 0.0854 0.5000 Uani .
O19 O 0.5608(5) 0.0312(5) 0.0577(4) 0.0696 0.5000 Uani .
O20 O -0.0990(6) 0.4449(6) 0.4151(4) 0.0507 0.5000 Uani .
C37 C 0.1240(5) 0.2685(5) 0.4270(5) 0.0454 0.5000 Uani .
C38 C -0.0267(10) 0.3248(9) 0.4392(10) 0.0896 0.5000 Uani .
H31 H 0.4777 0.9122 0.2296 0.0332 1.0000 Uiso R
H41 H 0.4756 1.0277 0.3530 0.0388 1.0000 Uiso R
H51 H 0.6614 0.9790 0.4277 0.0414 1.0000 Uiso R
H61 H 0.8495 0.8116 0.3808 0.0370 1.0000 Uiso R
H71 H 1.0014 0.6561 0.3287 0.0281 1.0000 Uiso R
H81 H 0.5103 0.8039 0.1108 0.0286 1.0000 Uiso R
H101 H 1.2040 0.5178 0.3592 0.0319 1.0000 Uiso R
H121 H 1.4002 0.2097 0.2115 0.0290 1.0000 Uiso R
H131 H 1.2322 0.2600 0.1210 0.0274 1.0000 Uiso R
H161 H 0.4165 0.7685 -0.0148 0.0290 1.0000 Uiso R
H181 H 0.5863 0.4590 -0.1623 0.0297 1.0000 Uiso R
H191 H 0.7643 0.3884 -0.0739 0.0271 1.0000 Uiso R
H241 H 1.3746 0.3762 0.6008 0.0454 1.0000 Uiso R
H251 H 1.5178 0.3198 0.7194 0.0485 1.0000 Uiso R
H271 H 1.7994 0.2770 0.5195 0.0477 1.0000 Uiso R
H281 H 1.6543 0.3407 0.4009 0.0412 1.0000 Uiso R
H301 H 0.0643 0.7586 -0.1063 0.0409 1.0000 Uiso R
H311 H -0.1137 0.8447 -0.1957 0.0483 1.0000 Uiso R
H331 H 0.0798 0.9577 -0.3913 0.0423 1.0000 Uiso R
H341 H 0.2537 0.8780 -0.2957 0.0399 1.0000 Uiso R
H351 H 1.0111 0.9241 0.1452 0.0648 1.0000 Uiso R
H352 H 1.0474 0.8490 0.0505 0.0650 1.0000 Uiso R
H353 H 0.9949 0.8069 0.1419 0.0649 1.0000 Uiso R
H361 H 0.8481 1.0177 0.0397 0.0537 1.0000 Uiso R
H362 H 0.7958 0.9739 0.1342 0.0538 1.0000 Uiso R
H371 H 0.1605 0.1837 0.4409 0.0702 0.5000 Uiso R
H372 H 0.1217 0.3241 0.4791 0.0671 0.5000 Uiso R
H373 H 0.1464 0.2875 0.3638 0.0704 0.5000 Uiso R
H381 H -0.0482 0.3184 0.5080 0.1042 0.5000 Uiso R
H382 H -0.0522 0.2750 0.4037 0.1040 0.5000 Uiso R
H21 H 0.8726 0.7249 0.0448 0.0419 1.0000 Uiso R
H12 H 0.7539 0.4554 0.2412 0.0409 1.0000 Uiso R
H11 H 0.8390 0.4658 0.2979 0.0414 1.0000 Uiso R
H22 H 0.9365 0.6174 -0.0097 0.0427 1.0000 Uiso R

loop_
_atom_site_aniso_label
_atom_site_aniso_U_11
_atom_site_aniso_U_22
_atom_site_aniso_U_33
_atom_site_aniso_U_23
_atom_site_aniso_U_13
_atom_site_aniso_U_12
Al1 0.0161(3) 0.0198(3) 0.0250(4) 0.0048(3) -0.0090(3) -0.0070(3)
C1 0.0179(11) 0.0191(12) 0.0317(14) 0.0065(10) -0.0084(10) -0.0075(9)
C2 0.0226(12) 0.0215(12) 0.0276(13) 0.0061(10) -0.0082(10) -0.0108(10)
C3 0.0181(11) 0.0226(12) 0.0369(15) 0.0039(11) -0.0099(10) -0.0052(10)
C4 0.0225(12) 0.0218(12) 0.0453(16) 0.0007(11) -0.0086(11) -0.0053(10)
C5 0.0292(13) 0.0249(13) 0.0445(17) -0.0048(11) -0.0115(12) -0.0081(11)
C6 0.0212(12) 0.0250(13) 0.0421(16) -0.0005(11) -0.0120(11) -0.0080(10)
C7 0.0219(12) 0.0238(12) 0.0255(13) 0.0042(10) -0.0094(10) -0.0101(10)
C8 0.0166(11) 0.0222(12) 0.0276(13) 0.0079(10) -0.0061(10) -0.0075(9)
C9 0.0175(11) 0.0204(12) 0.0283(13) 0.0038(10) -0.0079(10) -0.0061(9)
C10 0.0242(12) 0.0255(13) 0.0285(13) 0.0016(10) -0.0104(10) -0.0096(10)
C11 0.0187(11) 0.0227(12) 0.0296(14) 0.0039(10) -0.0089(10) -0.0074(10)
C12 0.0182(11) 0.0196(11) 0.0294(14) 0.0037(10) -0.0051(10) -0.0064(9)
C13 0.0207(11) 0.0198(12) 0.0259(13) 0.0028(10) -0.0061(10) -0.0084(10)
C14 0.0183(11) 0.0238(12) 0.0231(12) 0.0071(9) -0.0067(9) -0.0107(10)
C15 0.0185(11) 0.0240(12) 0.0266(13) 0.0073(10) -0.0072(10) -0.0122(10)
C16 0.0179(11) 0.0221(12) 0.0299(13) 0.0071(10) -0.0066(10) -0.0092(10)
C17 0.0188(11) 0.0258(12) 0.0279(13) 0.0088(10) -0.0090(10) -0.0129(10)
C18 0.0243(12) 0.0262(12) 0.0264(13) 0.0072(10) -0.0086(10) -0.0156(10)
C19 0.0203(11) 0.0218(12) 0.0291(13) 0.0076(10) -0.0085(10) -0.0112(10)
C20 0.0181(11) 0.0243(12) 0.0264(13) 0.0102(10) -0.0084(10) -0.0128(10)
C21 0.0230(12) 0.0244(13) 0.0307(14) 0.0034(10) -0.0094(10) -0.0113(11)
C22 0.0204(11) 0.0249(12) 0.0285(14) 0.0079(11) -0.0068(10) -0.0125(10)
C23 0.0216(12) 0.0225(12) 0.0313(14) 0.0001(10) -0.0127(10) -0.0040(10)
C24 0.0266(13) 0.0533(17) 0.0361(16) -0.0033(13) -0.0041(12) -0.0213(13)
C25 0.0485(17) 0.0538(17) 0.0291(15) 0.0077(13) -0.0108(13) -0.0345(15)
C26 0.0345(14) 0.0258(13) 0.0356(16) 0.0061(11) -0.0207(12) -0.0129(11)
C27 0.0216(13) 0.0448(16) 0.0503(19) -0.0071(13) -0.0116(12) -0.0116(12)
C28 0.0286(13) 0.0426(15) 0.0293(15) -0.0009(12) -0.0039(11) -0.0162(12)
C29 0.0198(12) 0.0218(12) 0.0349(15) 0.0005(10) -0.0125(10) -0.0052(10)
C30 0.0344(14) 0.0340(14) 0.0380(15) 0.0129(12) -0.0149(12) -0.0204(12)
C31 0.0271(13) 0.0513(17) 0.0477(18) 0.0153(14) -0.0129(12) -0.0239(13)
C32 0.0206(12) 0.0414(15) 0.0441(17) 0.0145(13) -0.0144(12) -0.0114(11)
C33 0.0271(13) 0.0402(15) 0.0357(15) 0.0132(12) -0.0091(11) -0.0140(12)
C34 0.0192(12) 0.0364(14) 0.0418(16) 0.0034(12) -0.0057(11) -0.0127(11)
N1 0.0182(10) 0.0191(9) 0.0273(11) 0.0050(8) -0.0073(8) -0.0084(8)
N2 0.0179(9) 0.0208(10) 0.0248(11) 0.0058(8) -0.0069(8) -0.0082(8)
N3 0.0554(17) 0.0297(12) 0.0563(18) 0.0075(11) -0.0369(14) -0.0172(12)
N4 0.0297(14) 0.089(2) 0.0636(19) 0.0348(16) -0.0251(13) -0.0254(14)
O1 0.0229(8) 0.0278(9) 0.0262(9) 0.0070(7) -0.0109(7) -0.0143(7)
O2 0.0251(8) 0.0207(8) 0.0278(9) 0.0024(7) -0.0044(7) -0.0098(7)
O3 0.0170(8) 0.0233(8) 0.0258(9) 0.0033(7) -0.0093(7) -0.0083(6)
O4 0.0185(8) 0.0220(8) 0.0270(9) 0.0056(7) -0.0113(7) -0.0075(7)
O5 0.0186(8) 0.0226(9) 0.0464(11) -0.0029(8) -0.0136(8) -0.0030(7)
O6 0.0215(8) 0.0279(9) 0.0333(10) 0.0038(8) -0.0116(7) -0.0122(7)
O7 0.0240(8) 0.0286(9) 0.0366(10) -0.0045(8) -0.0175(8) -0.0015(7)
O8 0.0229(8) 0.0297(9) 0.0406(11) -0.0010(8) -0.0185(8) -0.0059(7)
O9 0.0890(18) 0.0638(15) 0.0458(15) 0.0176(12) -0.0412(13) -0.0315(13)
O10 0.0447(13) 0.0565(14) 0.0856(18) 0.0038(12) -0.0426(12) -0.0189(11)
O11 0.0312(13) 0.205(4) 0.085(2) 0.052(2) -0.0264(13) -0.0507(18)
O12 0.0581(14) 0.113(2) 0.0618(16) 0.0525(15) -0.0395(13) -0.0477(15)
C35 0.0437(16) 0.0387(16) 0.0530(19) 0.0047(14) -0.0157(14) -0.0219(13)
C36 0.0442(16) 0.0286(14) 0.063(2) -0.0005(13) -0.0168(15) -0.0180(13)
O13 0.0417(10) 0.0241(9) 0.0415(11) 0.0014(8) -0.0088(8) -0.0157(8)
N5 0.033(3) 0.047(4) 0.026(3) 0.008(3) -0.010(2) -0.021(3)
O14 0.052(3) 0.048(3) 0.033(3) 0.025(3) -0.026(2) -0.028(3)
O15 0.042(2) 0.039(2) 0.047(2) 0.0110(19) -0.0180(19) -0.014(2)
O16 0.039(2) 0.046(2) 0.036(2) 0.0098(18) -0.0243(19) -0.0134(18)
N6 0.0569(15) 0.0563(15) 0.078(2) 0.0115(13) -0.0295(15) -0.0225(14)
O17 0.0475(15) 0.0469(15) 0.069(2) 0.0115(13) -0.0288(15) -0.0181(14)
O18 0.0784(15) 0.0777(15) 0.100(2) 0.0114(13) -0.0312(15) -0.0323(14)
O19 0.0625(15) 0.0619(15) 0.084(2) 0.0115(13) -0.0300(15) -0.0250(14)
O20 0.077(5) 0.042(4) 0.043(3) 0.002(3) -0.016(3) -0.035(4)
C37 0.045(3) 0.041(3) 0.051(4) 0.015(3) -0.006(3) -0.021(3)
C38 0.098(8) 0.077(7) 0.104(9) -0.030(6) 0.033(7) -0.054(6)

loop_
_atom_type_symbol
_atom_type_scat_dispersion_real
_atom_type_scat_dispersion_imag
_atom_type_scat_Cromer_Mann_a1
_atom_type_scat_Cromer_Mann_b1
_atom_type_scat_Cromer_Mann_a2
_atom_type_scat_Cromer_Mann_b2
_atom_type_scat_Cromer_Mann_a3
_atom_type_scat_Cromer_Mann_b3
_atom_type_scat_Cromer_Mann_a4
_atom_type_scat_Cromer_Mann_b4
_atom_type_scat_Cromer_Mann_c
_atom_type_scat_source
C 0.0181 0.0091 2.3100 20.8439 1.0200 10.2075 1.5886 0.5687 0.8650 51.6512 0.2156 'International Tables Vol C 4.2.6.8 and 6.1.1.4'
H 0.0000 0.0000 0.4930 10.5109 0.3229 26.1257 0.1402 3.1424 0.0408 57.7998 0.0030 'International Tables Vol C 4.2.6.8 and 6.1.1.4'
O 0.0492 0.0322 3.0485 13.2771 2.2868 5.7011 1.5463 0.3239 0.8670 32.9089 0.2508 'International Tables Vol C 4.2.6.8 and 6.1.1.4'
S 0.3331 0.5567 6.9053 1.4679 5.2034 22.2151 1.4379 0.2536 1.5863 56.1720 0.8669 'International Tables Vol C 4.2.6.8 and 6.1.1.4'
Al 0.2130 0.2455 6.4202 3.0387 1.9002 0.7426 1.5936 31.5472 1.9646 85.0886 1.1151 'International Tables Vol C 4.2.6.8 and 6.1.1.4'
N 0.0311 0.0180 12.2126 0.0057 3.1322 9.8933 2.0125 28.9975 1.1663 0.5826 -11.5290 'International Tables Vol C 4.2.6.8 and 6.1.1.4'

loop_
_geom_angle_atom_site_label_1
_geom_angle_site_symmetry_1
_geom_angle_atom_site_label_2
_geom_angle_atom_site_label_3
_geom_angle_site_symmetry_3
_geom_angle
_geom_angle_publ_flag
N1 . Al1 N2 . 81.81(8) yes
N1 . Al1 O1 . 85.49(7) yes
N2 . Al1 O1 . 89.05(7) yes
N1 . Al1 O2 . 90.09(7) yes
N2 . Al1 O2 . 88.54(7) yes
O1 . Al1 O2 . 175.22(8) yes
N1 . Al1 O3 . 93.74(7) yes
N2 . Al1 O3 . 174.95(8) yes
O1 . Al1 O3 . 92.98(7) yes
O2 . Al1 O3 . 89.09(7) yes
N1 . Al1 O4 . 173.15(8) yes
N2 . Al1 O4 . 92.55(7) yes
O1 . Al1 O4 . 90.57(7) yes
O2 . Al1 O4 . 93.66(7) yes
O3 . Al1 O4 . 92.05(7) yes
C2 . C1 C6 . 119.3(2) yes
C2 . C1 N1 . 115.3(2) yes
C6 . C1 N1 . 125.29(19) yes
C1 . C2 C3 . 119.6(2) yes
C1 . C2 N2 . 114.6(2) yes
C3 . C2 N2 . 125.7(2) yes
C2 . C3 C4 . 120.2(2) yes
C2 . C3 H31 . 120.1 no
C4 . C3 H31 . 119.7 no
C3 . C4 C5 . 120.8(2) yes
C3 . C4 H41 . 119.5 no
C5 . C4 H41 . 119.8 no
C4 . C5 C6 . 119.7(2) yes
C4 . C5 H51 . 119.9 no
C6 . C5 H51 . 120.3 no
C1 . C6 C5 . 120.4(2) yes
C1 . C6 H61 . 120.8 no
C5 . C6 H61 . 118.8 no
C9 . C7 N1 . 125.1(2) yes
C9 . C7 H71 . 116.5 no
N1 . C7 H71 . 118.4 no
C15 . C8 N2 . 124.7(2) yes
C15 . C8 H81 . 116.8 no
N2 . C8 H81 . 118.4 no
C7 . C9 C10 . 116.6(2) yes
C7 . C9 C14 . 124.1(2) yes
C10 . C9 C14 . 119.2(2) yes
C9 . C10 C11 . 121.1(2) yes
C9 . C10 H101 . 118.3 no
C11 . C10 H101 . 120.6 no
C10 . C11 C12 . 119.2(2) yes
C10 . C11 C21 . 122.9(2) yes
C12 . C11 C21 . 117.8(2) yes
C11 . C12 C13 . 120.7(2) yes
C11 . C12 H121 . 120.5 no
C13 . C12 H121 . 118.9 no
C12 . C13 C14 . 121.1(2) yes
C12 . C13 H131 . 119.3 no
C14 . C13 H131 . 119.7 no
C9 . C14 C13 . 118.71(19) yes
C9 . C14 O3 . 122.5(2) yes
C13 . C14 O3 . 118.8(2) yes
C8 . C15 C16 . 117.7(2) yes
C8 . C15 C20 . 123.01(19) yes
C16 . C15 C20 . 119.3(2) yes
C15 . C16 C17 . 121.1(2) yes
C15 . C16 H161 . 118.7 no
C17 . C16 H161 . 120.2 no
C16 . C17 C18 . 119.0(2) yes
C16 . C17 C22 . 123.6(2) yes
C18 . C17 C22 . 117.4(2) yes
C17 . C18 C19 . 121.2(2) yes
C17 . C18 H181 . 118.8 no
C19 . C18 H181 . 120.0 no
C18 . C19 C20 . 120.8(2) yes
C18 . C19 H191 . 120.3 no
C20 . C19 H191 . 118.9 no
C15 . C20 C19 . 118.66(19) yes
C15 . C20 O4 . 122.8(2) yes
C19 . C20 O4 . 118.5(2) yes
C11 . C21 O5 . 124.8(2) yes
C11 . C21 O7 . 112.45(19) yes
O5 . C21 O7 . 122.7(2) yes
C17 . C22 O6 . 124.7(2) yes
C17 . C22 O8 . 113.6(2) yes
O6 . C22 O8 . 121.70(19) yes
C24 . C23 C28 . 122.4(2) yes
C24 . C23 O7 . 116.6(2) yes
C28 . C23 O7 . 120.9(2) yes
C23 . C24 C25 . 119.3(2) yes
C23 . C24 H241 . 120.9 no
C25 . C24 H241 . 119.8 no
C24 . C25 C26 . 118.2(3) yes
C24 . C25 H251 . 121.4 no
C26 . C25 H251 . 120.3 no
C25 . C26 C27 . 122.6(2) yes
C25 . C26 N3 . 118.5(3) yes
C27 . C26 N3 . 118.9(2) yes
C26 . C27 C28 . 118.9(2) yes
C26 . C27 H271 . 120.0 no
C28 . C27 H271 . 121.2 no
C27 . C28 C23 . 118.5(3) yes
C27 . C28 H281 . 121.0 no
C23 . C28 H281 . 120.5 no
C30 . C29 C34 . 122.7(2) yes
C30 . C29 O8 . 118.5(2) yes
C34 . C29 O8 . 118.7(2) yes
C29 . C30 C31 . 118.6(2) yes
C29 . C30 H301 . 120.8 no
C31 . C30 H301 . 120.6 no
C30 . C31 C32 . 118.7(2) yes
C30 . C31 H311 . 120.9 no
C32 . C31 H311 . 120.4 no
C31 . C32 C33 . 123.1(2) yes
C31 . C32 N4 . 118.7(2) yes
C33 . C32 N4 . 118.2(2) yes
C32 . C33 C34 . 117.6(2) yes
C32 . C33 H331 . 120.8 no
C34 . C33 H331 . 121.6 no
C33 . C34 C29 . 119.2(2) yes
C33 . C34 H341 . 120.4 no
C29 . C34 H341 . 120.4 no
C1 . N1 Al1 . 114.15(13) yes
C1 . N1 C7 . 121.4(2) yes
Al1 . N1 C7 . 124.23(16) yes
C2 . N2 Al1 . 113.84(13) yes
C2 . N2 C8 . 121.88(19) yes
Al1 . N2 C8 . 124.23(17) yes
C26 . N3 O9 . 117.8(3) yes
C26 . N3 O10 . 117.9(3) yes
O9 . N3 O10 . 124.3(2) yes
C32 . N4 O11 . 117.6(3) yes
C32 . N4 O12 . 119.0(2) yes
O11 . N4 O12 . 123.4(2) yes
Al1 . O1 H12 . 121.0 no
Al1 . O1 H11 . 121.9 no
H12 . O1 H11 . 111.4 no
Al1 . O2 H21 . 122.7 no
Al1 . O2 H22 . 121.7 no
H21 . O2 H22 . 113.2 no
C14 . O3 Al1 . 130.09(15) yes
C20 . O4 Al1 . 130.99(15) yes
C23 . O7 C21 . 116.58(17) yes
C29 . O8 C22 . 116.97(18) yes
C36 . C35 H351 . 111.3 no
C36 . C35 H352 . 109.4 no
H351 . C35 H352 . 109.1 no
C36 . C35 H353 . 110.4 no
H351 . C35 H353 . 109.3 no
H352 . C35 H353 . 107.2 no
C35 . C36 O13 . 110.4(2) yes
C35 . C36 H361 . 110.6 no
O13 . C36 H361 . 109.3 no
C35 . C36 H362 . 108.3 no
O13 . C36 H362 . 109.0 no
H361 . C36 H362 . 109.2 no
O14 . N5 O15 . 116.1(6) yes
O14 . N5 O16 . 122.1(6) yes
O15 . N5 O16 . 121.9(6) yes
O17 2_655 N6 O19 2_655 95.6(3) yes
O17 2_655 N6 O18 2_655 123.0(4) yes
O19 2_655 N6 O18 2_655 139.5(4) yes
O17 2_655 N6 O17 . 179.993 yes
O19 2_655 N6 O17 . 84.4(3) yes
O18 2_655 N6 O17 . 57.0(4) yes
O17 2_655 N6 O18 . 57.0(4) yes
O18 2_655 N6 O18 . 179.988 yes
O17 . N6 O18 . 123.0(4) yes
O17 2_655 N6 O19 . 84.4(3) yes
O19 2_655 N6 O19 . 179.991 yes
O17 . N6 O19 . 95.6(3) yes
O18 . N6 O19 . 139.5(4) yes
C38 . C37 H371 . 109.2 no
C38 . C37 H372 . 90.1 no
H371 . C37 H372 . 117.9 no
C38 . C37 H373 . 107.0 no
H371 . C37 H373 . 114.4 no
H372 . C37 H373 . 114.7 no
C37 . C38 O20 . 118.7(7) yes
C37 . C38 H381 . 105.4 no
O20 . C38 H381 . 105.9 no
C37 . C38 H382 . 108.0 no
O20 . C38 H382 . 109.6 no
H381 . C38 H382 . 108.8 no

loop_
_geom_bond_atom_site_label_1
_geom_bond_atom_site_label_2
_geom_bond_site_symmetry_2
_geom_bond_distance
_geom_bond_publ_flag
Al1 N1 . 1.9818(19) yes
Al1 N2 . 2.0025(19) yes
Al1 O1 . 1.9357(16) yes
Al1 O2 . 1.9122(16) yes
Al1 O3 . 1.8320(15) yes
Al1 O4 . 1.8057(16) yes
C1 C2 . 1.408(3) yes
C1 C6 . 1.395(3) yes
C1 N1 . 1.422(3) yes
C2 C3 . 1.393(3) yes
C2 N2 . 1.421(3) yes
C3 C4 . 1.373(4) yes
C3 H31 . 0.935 no
C4 C5 . 1.392(3) yes
C4 H41 . 0.939 no
C5 C6 . 1.384(3) yes
C5 H51 . 0.933 no
C6 H61 . 0.940 no
C7 C9 . 1.440(3) yes
C7 N1 . 1.294(3) yes
C7 H71 . 0.935 no
C8 C15 . 1.436(3) yes
C8 N2 . 1.299(3) yes
C8 H81 . 0.939 no
C9 C10 . 1.403(3) yes
C9 C14 . 1.414(3) yes
C10 C11 . 1.384(3) yes
C10 H101 . 0.930 no
C11 C12 . 1.401(3) yes
C11 C21 . 1.470(3) yes
C12 C13 . 1.369(3) yes
C12 H121 . 0.926 no
C13 C14 . 1.405(3) yes
C13 H131 . 0.935 no
C14 O3 . 1.321(3) yes
C15 C16 . 1.406(3) yes
C15 C20 . 1.425(3) yes
C16 C17 . 1.383(3) yes
C16 H161 . 0.939 no
C17 C18 . 1.406(3) yes
C17 C22 . 1.462(3) yes
C18 C19 . 1.370(3) yes
C18 H181 . 0.931 no
C19 C20 . 1.405(3) yes
C19 H191 . 0.962 no
C20 O4 . 1.309(3) yes
C21 O5 . 1.201(3) yes
C21 O7 . 1.365(3) yes
C22 O6 . 1.214(3) yes
C22 O8 . 1.358(3) yes
C23 C24 . 1.364(4) yes
C23 C28 . 1.376(3) yes
C23 O7 . 1.398(3) yes
C24 C25 . 1.383(4) yes
C24 H241 . 0.923 no
C25 C26 . 1.374(4) yes
C25 H251 . 0.935 no
C26 C27 . 1.372(4) yes
C26 N3 . 1.472(3) yes
C27 C28 . 1.381(4) yes
C27 H271 . 0.922 no
C28 H281 . 0.934 no
C29 C30 . 1.370(3) yes
C29 C34 . 1.377(4) yes
C29 O8 . 1.411(3) yes
C30 C31 . 1.381(3) yes
C30 H301 . 0.920 no
C31 C32 . 1.372(4) yes
C31 H311 . 0.931 no
C32 C33 . 1.385(4) yes
C32 N4 . 1.474(3) yes
C33 C34 . 1.382(3) yes
C33 H331 . 0.943 no
C34 H341 . 0.922 no
N3 O9 . 1.239(4) yes
N3 O10 . 1.225(3) yes
N4 O11 . 1.219(3) yes
N4 O12 . 1.206(3) yes
O1 H12 . 0.840 no
O1 H11 . 0.843 no
O2 H21 . 0.847 no
O2 H22 . 0.857 no
C35 C36 . 1.485(4) yes
C35 H351 . 0.967 no
C35 H352 . 0.965 no
C35 H353 . 0.962 no
C36 O13 . 1.436(3) yes
C36 H361 . 0.970 no
C36 H362 . 0.985 no
N5 O14 . 1.246(9) yes
N5 O15 . 1.226(7) yes
N5 O16 . 1.231(7) yes
N6 O17 2_655 1.544(5) yes
N6 O19 2_655 1.309(5) yes
N6 O18 2_655 0.931(7) yes
N6 O17 . 1.544(5) yes
N6 O18 . 0.931(7) yes
N6 O19 . 1.309(5) yes
O20 C38 . 1.392(12) yes
C37 C38 . 1.575(11) yes
C37 H371 . 0.965 no
C37 H372 . 1.022 no
C37 H373 . 0.954 no
C38 H381 . 0.985 no
C38 H382 . 0.979 no

loop_
_geom_hbond_atom_site_label_D
_geom_hbond_atom_site_label_H
_geom_hbond_atom_site_label_A
_geom_hbond_site_symmetry_A
_geom_hbond_angle_DHA
_geom_hbond_distance_DH
_geom_hbond_distance_HA
_geom_hbond_distance_DA
_geom_hbond_publ_flag
C7 H71 O10 2_866 129 0.93 2.52 3.195(4) yes
C8 H81 O17 1_565 149 0.94 2.59 3.427(4) yes
C27 H271 C38 1_755 151 0.92 2.55 3.382(4) yes
C33 H331 O12 2_574 165 0.94 2.52 3.444(4) yes
C34 H341 O5 2_765 147 0.92 2.37 3.184(4) yes
C37 H371 N4 2_565 127 0.96 2.24 2.923(4) yes
C37 H371 O11 2_565 123 0.96 2.30 2.941(4) yes
C37 H371 O12 2_565 145 0.96 2.41 3.247(4) yes
C37 H372 O15 2_566 166 1.02 2.03 3.036(4) yes
O14 H382 C32 2_565 131 1.16 2.50 3.379(4) yes
C38 H382 C32 2_565 144 0.98 2.50 3.337(4) yes
O2 H21 O13 . 168 0.85 1.73 2.567(4) yes
O1 H12 O6 2_665 168 0.84 1.90 2.728(4) yes
O1 H11 N5 1_655 168 0.84 2.51 3.336(4) yes
O1 H11 O14 1_655 164 0.84 1.81 2.627(4) yes
O1 H11 O15 1_655 140 0.84 2.48 3.169(4) yes
O1 H11 O20 1_655 166 0.84 1.82 2.645(4) yes
O2 H22 O3 2_765 171 0.86 1.86 2.713(4) yes
